data_7008640
loop_
_publ_author_name
'Albertin, Gabriele'
'Antoniutti, Stefano'
'Busato, Christian'
'Castro, Jes\'us'
'Garcia-Font\'an, Soledad'

_publ_section_title
;
 Preparation and reactivity of penta- and tetracoordinate platinum(II)
 hydride complexes with P(OEt)3 and PPh(OEt)2 phosphite ligands.
;
_journal_issue 15
_journal_name_full 'Dalton transactions (Cambridge, England : 2003)'
_journal_page_first 2641
_journal_page_last 2649
_journal_paper_doi 10.1039/b505453b
_journal_year 2005
_chemical_formula_moiety 'C24 H60 O12 P4 Pt, 2(B F4)'
_chemical_formula_sum 'C24 H60 B2 F8 O12 P4 Pt'
_chemical_formula_weight 1033.31
_chemical_name_systematic
;
?
;
_space_group_IT_number 87
_symmetry_cell_setting tetragonal
_symmetry_space_group_name_Hall '-I 4'
_symmetry_space_group_name_H-M 'I 4/m'
_atom_sites_solution_hydrogens geom
_atom_sites_solution_primary direct
_atom_sites_solution_secondary difmap
_audit_creation_method SHELXL-97
_cell_angle_alpha 90.00
_cell_angle_beta 90.00
_cell_angle_gamma 90.00
_cell_formula_units_Z 2
_cell_length_a 10.6494(16)
_cell_length_b 10.6494(16)
_cell_length_c 18.205(4)
_cell_measurement_temperature 173(2)
_cell_volume 2064.6(6)
_computing_cell_refinement 'Bruker SMART'
_computing_data_collection 'Bruker SMART'
_computing_data_reduction 'Bruker SHELXTL'
_computing_molecular_graphics 'Ortep-3 (Farrugia L.J., 1997)'
_computing_structure_refinement 'SHELXL-97 (Sheldrick, 1997)'
_computing_structure_solution 'SHELXS-97 (Sheldrick, 1990)'
_diffrn_ambient_temperature 173(2)
_diffrn_measured_fraction_theta_full 1.000
_diffrn_measured_fraction_theta_max 0.994
_diffrn_measurement_device_type 'CCD area detector'
_diffrn_measurement_method 'phi and omega scans'
_diffrn_radiation_monochromator graphite
_diffrn_radiation_source 'sealed tube'
_diffrn_radiation_type MoK\a
_diffrn_radiation_wavelength 0.71073
_diffrn_reflns_av_R_equivalents 0.0500
_diffrn_reflns_av_sigmaI/netI 0.0362
_diffrn_reflns_limit_h_max 9
_diffrn_reflns_limit_h_min -14
_diffrn_reflns_limit_k_max 13
_diffrn_reflns_limit_k_min -14
_diffrn_reflns_limit_l_max 23
_diffrn_reflns_limit_l_min -23
_diffrn_reflns_number 6872
_diffrn_reflns_theta_full 26.00
_diffrn_reflns_theta_max 27.99
_diffrn_reflns_theta_min 2.22
_exptl_absorpt_coefficient_mu 3.639
_exptl_absorpt_correction_T_max 1.0000
_exptl_absorpt_correction_T_min 0.715401
_exptl_absorpt_correction_type multi-scan
_exptl_absorpt_process_details
;
Sheldrick, G. M. SADABS, An empirical absorption correction
program for area detector data.
University of Gottingen, Germany, 1996
;
_exptl_crystal_colour colorless
_exptl_crystal_density_diffrn 1.662
_exptl_crystal_density_method 'not measured'
_exptl_crystal_description prism
_exptl_crystal_F_000 1040
_exptl_crystal_size_max .26
_exptl_crystal_size_mid .17
_exptl_crystal_size_min .12
_refine_diff_density_max 1.409
_refine_diff_density_min -1.558
_refine_diff_density_rms 0.140
_refine_ls_extinction_method none
_refine_ls_goodness_of_fit_ref 1.056
_refine_ls_hydrogen_treatment mixed
_refine_ls_matrix_type full
_refine_ls_number_parameters 80
_refine_ls_number_reflns 1287
_refine_ls_number_restraints 0
_refine_ls_restrained_S_all 1.056
_refine_ls_R_factor_all 0.0344
_refine_ls_R_factor_gt 0.0342
_refine_ls_shift/su_max 0.000
_refine_ls_shift/su_mean 0.000
_refine_ls_structure_factor_coef Fsqd
_refine_ls_weighting_details 'calc w=1/[\s^2^(Fo^2^)+(0.0596P)^2^+0.0000P] where P=(Fo^2^+2Fc^2^)/3'
_refine_ls_weighting_scheme calc
_refine_ls_wR_factor_gt 0.0838
_refine_ls_wR_factor_ref 0.0839
_reflns_number_gt 1282
_reflns_number_total 1287
_reflns_threshold_expression >2sigma(I)
_cod_data_source_file b505453b.txt
_cod_data_source_block Pt4P
_cod_depositor_comments
;
The following automatic conversions were performed:
'_symmetry_cell_setting' value 'Tetragonal' changed to 'tetragonal'
according to '/home/saulius/struct/CIF-dictionaries/cif_core.dic'
dictionary named 'cif_core.dic' version 2.4.1 from 2010-06-29.

Automatic conversion script
Id: cif_fix_enum 1527 2010-12-29 10:47:43Z saulius 
;
_cod_original_sg_symbol_H-M 'I4/m '
_cod_database_code 7008640

loop_
_symmetry_equiv_pos_as_xyz
'x, y, z'
'-y, x, z'
'-x, -y, z'
'y, -x, z'
'x+1/2, y+1/2, z+1/2'
'-y+1/2, x+1/2, z+1/2'
'-x+1/2, -y+1/2, z+1/2'
'y+1/2, -x+1/2, z+1/2'
'-x, -y, -z'
'y, -x, -z'
'x, y, -z'
'-y, x, -z'
'-x+1/2, -y+1/2, -z+1/2'
'y+1/2, -x+1/2, -z+1/2'
'x+1/2, y+1/2, -z+1/2'
'-y+1/2, x+1/2, -z+1/2'

loop_
_atom_site_label
_atom_site_type_symbol
_atom_site_fract_x
_atom_site_fract_y
_atom_site_fract_z
_atom_site_U_iso_or_equiv
_atom_site_adp_type
_atom_site_occupancy
_atom_site_symmetry_multiplicity
_atom_site_calc_flag
_atom_site_refinement_flags
_atom_site_disorder_assembly
_atom_site_disorder_group
Pt Pt 0.0000 0.0000 0.5000 0.02404(15) Uani 1 8 d S . .
P P -0.14215(15) -0.16603(15) 0.5000 0.0425(4) Uani 1 2 d S . .
O1 O -0.2792(4) -0.1133(5) 0.5000 0.0642(16) Uani 1 2 d S . .
O2 O -0.1301(4) -0.2619(3) 0.4352(3) 0.0686(12) Uani 1 1 d . . .
C11 C -0.3943(9) -0.1895(11) 0.5000 0.166(10) Uani 1 2 d S . .
H11A H -0.4593 -0.1361 0.4769 0.199 Uiso 0.50 1 calc PR . .
H11B H -0.3780 -0.2587 0.4649 0.199 Uiso 0.50 1 calc PR . .
C12 C -0.4429(13) -0.236(2) 0.4502(18) 0.191(17) Uani 0.50 1 d P . .
H12A H -0.4532 -0.1500 0.4323 0.286 Uiso 0.50 1 calc PR . .
H12B H -0.5125 -0.2880 0.4323 0.286 Uiso 0.50 1 calc PR . .
H12C H -0.3632 -0.2704 0.4323 0.286 Uiso 0.50 1 calc PR . .
C21 C -0.1345(8) -0.2173(7) 0.3600(5) 0.089(2) Uani 1 1 d . . .
H21A H -0.0675 -0.1545 0.3515 0.107 Uiso 1 1 calc R . .
H21B H -0.2166 -0.1773 0.3499 0.107 Uiso 1 1 calc R . .
C22 C -0.1159(8) -0.3294(9) 0.3103(6) 0.120(4) Uani 1 1 d . . .
H22A H -0.0402 -0.3751 0.3254 0.181 Uiso 1 1 calc R . .
H22B H -0.1064 -0.3008 0.2595 0.181 Uiso 1 1 calc R . .
H22C H -0.1889 -0.3850 0.3139 0.181 Uiso 1 1 calc R . .
F1 F -0.032(6) 0.093(2) 0.8381(17) 0.34(2) Uani 0.50 1 d P . .
F2 F -0.042(3) -0.0857(19) 0.771(2) 0.32(2) Uani 0.50 1 d P . .
B1 B 0.0000 0.0000 0.8099(7) 0.116(8) Uani 1 4 d S . .

loop_
_atom_site_aniso_label
_atom_site_aniso_U_11
_atom_site_aniso_U_22
_atom_site_aniso_U_33
_atom_site_aniso_U_23
_atom_site_aniso_U_13
_atom_site_aniso_U_12
Pt 0.02706(17) 0.02706(17) 0.01798(19) 0.000 0.000 0.000
P 0.0325(8) 0.0319(8) 0.0632(10) 0.000 0.000 -0.0028(6)
O1 0.030(2) 0.039(3) 0.124(5) 0.000 0.000 -0.0062(19)
O2 0.061(2) 0.045(2) 0.100(3) -0.029(2) -0.023(2) 0.0000(17)
C11 0.035(5) 0.058(6) 0.40(3) 0.000 0.000 -0.017(4)
C12 0.039(7) 0.159(19) 0.37(5) -0.14(2) -0.007(13) -0.035(9)
C21 0.083(5) 0.095(5) 0.090(5) -0.050(4) -0.015(4) 0.005(4)
C22 0.090(6) 0.131(7) 0.141(8) -0.099(7) 0.006(5) -0.010(5)
F1 0.56(6) 0.097(16) 0.37(4) -0.10(2) 0.09(7) 0.14(3)
F2 0.19(3) 0.122(18) 0.66(7) -0.13(3) -0.11(5) 0.021(19)
B1 0.166(13) 0.166(13) 0.015(5) 0.000 0.000 0.000

loop_
_atom_type_symbol
_atom_type_description
_atom_type_scat_dispersion_real
_atom_type_scat_dispersion_imag
_atom_type_scat_source
C C 0.0033 0.0016 'International Tables Vol C Tables 4.2.6.8 and 6.1.1.4'
H H 0.0000 0.0000 'International Tables Vol C Tables 4.2.6.8 and 6.1.1.4'
B B 0.0013 0.0007 'International Tables Vol C Tables 4.2.6.8 and 6.1.1.4'
F F 0.0171 0.0103 'International Tables Vol C Tables 4.2.6.8 and 6.1.1.4'
O O 0.0106 0.0060 'International Tables Vol C Tables 4.2.6.8 and 6.1.1.4'
P P 0.1023 0.0942 'International Tables Vol C Tables 4.2.6.8 and 6.1.1.4'
Pt Pt -1.7033 8.3905 'International Tables Vol C Tables 4.2.6.8 and 6.1.1.4'

loop_
_geom_angle_atom_site_label_1
_geom_angle_atom_site_label_2
_geom_angle_atom_site_label_3
_geom_angle
_geom_angle_site_symmetry_1
_geom_angle_site_symmetry_3
_geom_angle_publ_flag
P Pt P 180.00(5) . 9_556 ?
P Pt P 90.0 . 10_556 ?
P Pt P 90.0 9_556 10_556 ?
P Pt P 90.0 . 2 ?
P Pt P 90.0 9_556 2 ?
P Pt P 180.0 10_556 2 ?
O1 P O2 108.12(19) . . ?
O1 P O2 108.12(19) . 11_556 ?
O2 P O2 97.8(4) . 11_556 ?
O1 P Pt 109.52(19) . . ?
O2 P Pt 116.23(18) . . ?
O2 P Pt 116.23(18) 11_556 . ?
C11 O1 P 125.4(6) . . ?
C21 O2 P 119.7(4) . . ?
C12 C11 O1 127.7(13) 11_556 . ?
O2 C21 C22 107.6(7) . . ?
F1 B1 F1 78.8(14) 4 . ?
F1 B1 F1 128(3) 4 2 ?
F1 B1 F1 78.8(14) . 2 ?
F1 B1 F1 78.8(14) 4 3 ?
F1 B1 F1 128(3) . 3 ?
F1 B1 F1 78.8(14) 2 3 ?
F1 B1 F2 141(3) 4 . ?
F1 B1 F2 140(3) . . ?
F1 B1 F2 74(3) 2 . ?
F1 B1 F2 75(3) 3 . ?
F1 B1 F2 140(3) 4 4 ?
F1 B1 F2 74(3) . 4 ?
F1 B1 F2 75(3) 2 4 ?
F1 B1 F2 141(3) 3 4 ?
F2 B1 F2 71(2) . 4 ?
F1 B1 F2 74(3) 4 3 ?
F1 B1 F2 75(3) . 3 ?
F1 B1 F2 141(3) 2 3 ?
F1 B1 F2 140(3) 3 3 ?
F2 B1 F2 110(4) . 3 ?
F2 B1 F2 71(2) 4 3 ?
F1 B1 F2 75(3) 4 2 ?
F1 B1 F2 141(3) . 2 ?
F1 B1 F2 140(3) 2 2 ?
F1 B1 F2 74(3) 3 2 ?
F2 B1 F2 71(2) . 2 ?
F2 B1 F2 110(4) 4 2 ?
F2 B1 F2 71(2) 3 2 ?

loop_
_geom_bond_atom_site_label_1
_geom_bond_atom_site_label_2
_geom_bond_distance
_geom_bond_site_symmetry_2
_geom_bond_publ_flag
Pt P 2.3276(16) . ?
Pt P 2.3276(16) 9_556 ?
Pt P 2.3276(16) 10_556 ?
Pt P 2.3276(16) 2 ?
P O1 1.564(5) . ?
P O2 1.565(4) . ?
P O2 1.565(4) 11_556 ?
O1 C11 1.470(11) . ?
O2 C21 1.451(10) . ?
C11 C12 1.16(2) . ?
C21 C22 1.511(9) . ?
F1 B1 1.163(13) . ?
F2 B1 1.24(3) . ?
